data_1508157
loop_
_publ_author_name
'Bolton, Onas'
'Lee, Kangwon'
'Kim, Hyong-Jun'
'Lin, Kevin Y.'
'Kim, Jinsang'

_publ_section_title
;
 Activating efficient phosphorescence from purely organic materials by
 crystal design.
;
_journal_issue 3
_journal_name_full 'Nature chemistry'
_journal_page_first 205
_journal_page_last 210
_journal_paper_doi 10.1038/nchem.984
_journal_volume 3
_journal_year 2011
_chemical_formula_moiety 'C19 H29 Br O3'
_chemical_formula_sum 'C19 H29 Br O3'
_chemical_formula_weight 385.33
_chemical_melting_point ?
_chemical_name_common ?
_chemical_name_systematic 2,5-dihexyloxy-4-bromobenzaldehyde
_space_group_IT_number 2
_symmetry_cell_setting triclinic
_symmetry_space_group_name_Hall '-P 1'
_symmetry_space_group_name_H-M 'P -1'
_atom_sites_solution_hydrogens geom
_atom_sites_solution_primary direct
_atom_sites_solution_secondary difmap
_audit_creation_method SHELXL-97
_cell_angle_alpha 68.5630(10)
_cell_angle_beta 85.8470(10)
_cell_angle_gamma 84.9170(10)
_cell_formula_units_Z 2
_cell_length_a 9.5083(8)
_cell_length_b 9.6863(8)
_cell_length_c 10.9481(9)
_cell_measurement_reflns_used 9960
_cell_measurement_temperature 85(2)
_cell_measurement_theta_max 23.34
_cell_measurement_theta_min 2.42
_cell_volume 934.00(13)
_computing_cell_refinement 'Bruker SAINT'
_computing_data_collection 'Bruker SMART-APEX'
_computing_data_reduction 'Bruker SAINT'
_computing_molecular_graphics 'Bruker SHELXTL'
_computing_publication_material 'Bruker SHELXTL'
_computing_structure_refinement 'Bruker SHELXTL'
_computing_structure_solution 'Bruker SHELXTL'
_diffrn_ambient_temperature 85(2)
_diffrn_measured_fraction_theta_full 0.998
_diffrn_measured_fraction_theta_max 0.998
_diffrn_measurement_device_type 'CCD area detector'
_diffrn_measurement_method 'phi and omega scans'
_diffrn_radiation_monochromator graphite
_diffrn_radiation_source 'fine-focus sealed tube'
_diffrn_radiation_type MoK\a
_diffrn_radiation_wavelength 0.71073
_diffrn_reflns_av_R_equivalents 0.0286
_diffrn_reflns_av_sigmaI/netI 0.0161
_diffrn_reflns_limit_h_max 12
_diffrn_reflns_limit_h_min -12
_diffrn_reflns_limit_k_max 12
_diffrn_reflns_limit_k_min -12
_diffrn_reflns_limit_l_max 14
_diffrn_reflns_limit_l_min -14
_diffrn_reflns_number 33365
_diffrn_reflns_theta_full 28.36
_diffrn_reflns_theta_max 28.36
_diffrn_reflns_theta_min 2.00
_exptl_absorpt_coefficient_mu 2.213
_exptl_absorpt_correction_T_max 0.7325
_exptl_absorpt_correction_T_min 0.5864
_exptl_absorpt_correction_type multi-scan
_exptl_absorpt_process_details
;

  Blessing, R. Acta Cryst. (1995) A51 33-38.

  Sheldrick, G.  SADABS (Version 2007/4) Bruker AXS area

  detector absorption and other corrections, University of

  Gottingen, Germany 2007.

;
_exptl_crystal_colour colorless
_exptl_crystal_density_diffrn 1.370
_exptl_crystal_density_method 'not measured'
_exptl_crystal_description wedge
_exptl_crystal_F_000 404
_exptl_crystal_size_max 0.27
_exptl_crystal_size_mid 0.22
_exptl_crystal_size_min 0.15
_refine_diff_density_max 0.943
_refine_diff_density_min -0.501
_refine_diff_density_rms 0.069
_refine_ls_extinction_method none
_refine_ls_goodness_of_fit_ref 1.101
_refine_ls_hydrogen_treatment constr
_refine_ls_matrix_type full
_refine_ls_number_parameters 210
_refine_ls_number_reflns 4669
_refine_ls_number_restraints 0
_refine_ls_restrained_S_all 1.101
_refine_ls_R_factor_all 0.0241
_refine_ls_R_factor_gt 0.0225
_refine_ls_shift/su_max 0.002
_refine_ls_shift/su_mean 0.000
_refine_ls_structure_factor_coef Fsqd
_refine_ls_weighting_details 'calc w=1/[\s^2^(Fo^2^)+(0.0354P)^2^+0.3749P] where P=(Fo^2^+2Fc^2^)/3'
_refine_ls_weighting_scheme calc
_refine_ls_wR_factor_gt 0.0606
_refine_ls_wR_factor_ref 0.0615
_reflns_number_gt 4444
_reflns_number_total 4669
_reflns_threshold_expression >2sigma(I)
_cod_data_source_file nchem.984-s3.cif
_cod_data_source_block Br6A
_cod_depositor_comments
;
The following automatic conversions were performed:

'_chemical_melting_point' value '-' was changed to '?' - the value is
undefined or not given.

'_symmetry_cell_setting' value 'Triclinic'
changed to 'triclinic' according to
/home/saulius/struct/CIF-dictionaries/cif_core.dic dictionary named
'cif_core.dic' version 2.4.1 from 2010-06-29.

Automatic conversion script
Id: cif_fix_values 1891 2012-01-12 08:04:46Z andrius 
;
_cod_original_sg_symbol_H-M P-1
_cod_database_code 1508157

loop_
_symmetry_equiv_pos_as_xyz
'x, y, z'
'-x, -y, -z'

loop_
_atom_site_label
_atom_site_type_symbol
_atom_site_fract_x
_atom_site_fract_y
_atom_site_fract_z
_atom_site_U_iso_or_equiv
_atom_site_adp_type
_atom_site_occupancy
_atom_site_symmetry_multiplicity
_atom_site_calc_flag
_atom_site_refinement_flags
Br1 Br 0.518563(13) -0.114641(13) 0.204324(12) 0.01637(5) Uani 1 1 d .
O1 O 0.50920(11) 0.58786(11) 0.21320(10) 0.0214(2) Uani 1 1 d .
O2 O 0.37807(10) 0.04660(10) 0.37039(9) 0.01684(19) Uani 1 1 d .
O3 O 0.73683(11) 0.40290(11) -0.01363(10) 0.01847(19) Uani 1 1 d .
C1 C 0.53890(14) 0.08270(14) 0.18899(13) 0.0144(2) Uani 1 1 d .
C2 C 0.63016(14) 0.16631(15) 0.09101(13) 0.0156(2) Uani 1 1 d .
H2A H 0.6805 0.1242 0.0334 0.019 Uiso 1 1 calc R
C3 C 0.64771(14) 0.31272(14) 0.07734(13) 0.0148(2) Uani 1 1 d .
C4 C 0.56944(14) 0.37395(14) 0.16093(13) 0.0147(2) Uani 1 1 d .
C5 C 0.47766(14) 0.28691(14) 0.25984(13) 0.0148(2) Uani 1 1 d .
H5A H 0.4252 0.3293 0.3162 0.018 Uiso 1 1 calc R
C6 C 0.46248(14) 0.14010(14) 0.27655(13) 0.0145(2) Uani 1 1 d .
C7 C 0.58073(14) 0.53218(15) 0.14659(12) 0.0154(2) Uani 1 1 d .
H7A H 0.6464 0.5901 0.0830 0.019 Uiso 1 1 calc R
C8 C 0.30077(14) 0.10404(15) 0.46119(13) 0.0166(2) Uani 1 1 d .
H8A H 0.2390 0.1924 0.4134 0.020 Uiso 1 1 calc R
H8B H 0.3667 0.1333 0.5120 0.020 Uiso 1 1 calc R
C9 C 0.21266(14) -0.01870(15) 0.55234(13) 0.0161(2) Uani 1 1 d .
H9A H 0.2762 -0.1036 0.6037 0.019 Uiso 1 1 calc R
H9B H 0.1545 -0.0538 0.4994 0.019 Uiso 1 1 calc R
C10 C 0.11600(14) 0.03425(15) 0.64634(13) 0.0170(2) Uani 1 1 d .
H10A H 0.1743 0.0690 0.6993 0.020 Uiso 1 1 calc R
H10B H 0.0531 0.1196 0.5948 0.020 Uiso 1 1 calc R
C11 C 0.02621(14) -0.08798(15) 0.73813(13) 0.0174(2) Uani 1 1 d .
H11A H -0.0281 -0.1260 0.6846 0.021 Uiso 1 1 calc R
H11B H 0.0896 -0.1712 0.7921 0.021 Uiso 1 1 calc R
C12 C -0.07645(16) -0.03734(17) 0.82920(15) 0.0240(3) Uani 1 1 d .
H12A H -0.1392 0.0469 0.7757 0.029 Uiso 1 1 calc R
H12B H -0.0224 -0.0014 0.8844 0.029 Uiso 1 1 calc R
C13 C -0.16665(16) -0.16099(18) 0.91802(15) 0.0256(3) Uani 1 1 d .
H13A H -0.2232 -0.1944 0.8640 0.038 Uiso 1 1 calc R
H13B H -0.2295 -0.1235 0.9755 0.038 Uiso 1 1 calc R
H13C H -0.1051 -0.2446 0.9716 0.038 Uiso 1 1 calc R
C14 C 0.81889(14) 0.34358(15) -0.10106(13) 0.0174(3) Uani 1 1 d .
H14A H 0.7563 0.3197 -0.1580 0.021 Uiso 1 1 calc R
H14B H 0.8750 0.2518 -0.0505 0.021 Uiso 1 1 calc R
C15 C 0.91534(15) 0.46266(15) -0.18293(14) 0.0193(3) Uani 1 1 d .
H15A H 0.9679 0.4942 -0.1238 0.023 Uiso 1 1 calc R
H15B H 0.8573 0.5502 -0.2382 0.023 Uiso 1 1 calc R
C16 C 1.02075(14) 0.40969(15) -0.27123(13) 0.0178(3) Uani 1 1 d .
H16A H 1.0810 0.3241 -0.2161 0.021 Uiso 1 1 calc R
H16B H 0.9686 0.3756 -0.3289 0.021 Uiso 1 1 calc R
C17 C 1.11413(15) 0.53263(15) -0.35572(14) 0.0186(3) Uani 1 1 d .
H17A H 1.0535 0.6160 -0.4132 0.022 Uiso 1 1 calc R
H17B H 1.1617 0.5701 -0.2976 0.022 Uiso 1 1 calc R
C18 C 1.22608(15) 0.48347(16) -0.44095(14) 0.0192(3) Uani 1 1 d .
H18A H 1.1792 0.4462 -0.4996 0.023 Uiso 1 1 calc R
H18B H 1.2878 0.4007 -0.3840 0.023 Uiso 1 1 calc R
C19 C 1.31625(17) 0.61015(18) -0.52375(15) 0.0247(3) Uani 1 1 d .
H19A H 1.2558 0.6912 -0.5820 0.037 Uiso 1 1 calc R
H19B H 1.3873 0.5741 -0.5765 0.037 Uiso 1 1 calc R
H19C H 1.3636 0.6466 -0.4660 0.037 Uiso 1 1 calc R

loop_
_atom_site_aniso_label
_atom_site_aniso_U_11
_atom_site_aniso_U_22
_atom_site_aniso_U_33
_atom_site_aniso_U_23
_atom_site_aniso_U_13
_atom_site_aniso_U_12
Br1 0.02052(8) 0.01159(7) 0.01854(7) -0.00734(5) 0.00377(5) -0.00449(5)
O1 0.0280(5) 0.0153(5) 0.0226(5) -0.0095(4) 0.0045(4) -0.0038(4)
O2 0.0205(5) 0.0139(4) 0.0171(4) -0.0072(4) 0.0074(4) -0.0059(4)
O3 0.0215(5) 0.0145(4) 0.0202(5) -0.0080(4) 0.0099(4) -0.0061(4)
C1 0.0166(6) 0.0111(5) 0.0167(6) -0.0061(5) 0.0004(5) -0.0026(4)
C2 0.0172(6) 0.0143(6) 0.0164(6) -0.0073(5) 0.0026(5) -0.0020(5)
C3 0.0152(6) 0.0134(6) 0.0156(6) -0.0049(5) 0.0023(5) -0.0032(4)
C4 0.0152(6) 0.0132(6) 0.0167(6) -0.0064(5) 0.0010(5) -0.0025(4)
C5 0.0159(6) 0.0138(6) 0.0161(6) -0.0073(5) 0.0020(5) -0.0025(5)
C6 0.0153(6) 0.0132(6) 0.0151(6) -0.0049(5) 0.0016(5) -0.0035(4)
C7 0.0141(6) 0.0159(6) 0.0135(6) -0.0024(5) 0.0020(4) -0.0017(5)
C8 0.0186(6) 0.0153(6) 0.0169(6) -0.0076(5) 0.0046(5) -0.0029(5)
C9 0.0175(6) 0.0147(6) 0.0160(6) -0.0056(5) 0.0032(5) -0.0038(5)
C10 0.0181(6) 0.0159(6) 0.0174(6) -0.0066(5) 0.0032(5) -0.0035(5)
C11 0.0177(6) 0.0172(6) 0.0165(6) -0.0054(5) 0.0030(5) -0.0032(5)
C12 0.0248(7) 0.0233(7) 0.0224(7) -0.0078(6) 0.0078(6) -0.0028(6)
C13 0.0208(7) 0.0313(8) 0.0211(7) -0.0058(6) 0.0056(5) -0.0040(6)
C14 0.0185(6) 0.0160(6) 0.0181(6) -0.0076(5) 0.0062(5) -0.0025(5)
C15 0.0211(6) 0.0159(6) 0.0197(6) -0.0059(5) 0.0067(5) -0.0038(5)
C16 0.0199(6) 0.0159(6) 0.0171(6) -0.0058(5) 0.0040(5) -0.0029(5)
C17 0.0191(6) 0.0178(6) 0.0186(6) -0.0068(5) 0.0048(5) -0.0036(5)
C18 0.0196(6) 0.0199(6) 0.0179(6) -0.0071(5) 0.0044(5) -0.0030(5)
C19 0.0244(7) 0.0268(7) 0.0228(7) -0.0093(6) 0.0089(6) -0.0076(6)

loop_
_atom_type_symbol
_atom_type_description
_atom_type_scat_dispersion_real
_atom_type_scat_dispersion_imag
_atom_type_scat_source
C C 0.0033 0.0016 'International Tables Vol C Tables 4.2.6.8 and 6.1.1.4'
H H 0.0000 0.0000 'International Tables Vol C Tables 4.2.6.8 and 6.1.1.4'
O O 0.0106 0.0060 'International Tables Vol C Tables 4.2.6.8 and 6.1.1.4'
Br Br -0.2901 2.4595 'International Tables Vol C Tables 4.2.6.8 and 6.1.1.4'

loop_
_geom_angle_atom_site_label_1
_geom_angle_atom_site_label_2
_geom_angle_atom_site_label_3
_geom_angle
C6 O2 C8 117.24(10)
C3 O3 C14 118.03(10)
C2 C1 C6 122.20(12)
C2 C1 Br1 118.23(10)
C6 C1 Br1 119.58(9)
C1 C2 C3 119.58(12)
O3 C3 C2 124.14(12)
O3 C3 C4 116.56(11)
C2 C3 C4 119.30(12)
C3 C4 C5 120.11(12)
C3 C4 C7 121.16(11)
C5 C4 C7 118.73(11)
C6 C5 C4 121.00(12)
O2 C6 C5 125.30(12)
O2 C6 C1 116.93(11)
C5 C6 C1 117.77(12)
O1 C7 C4 121.74(12)
O2 C8 C9 107.09(10)
C8 C9 C10 111.72(11)
C11 C10 C9 112.25(11)
C12 C11 C10 113.77(12)
C11 C12 C13 112.61(13)
O3 C14 C15 106.40(11)
C14 C15 C16 112.55(11)
C17 C16 C15 111.72(11)
C18 C17 C16 113.85(11)
C17 C18 C19 111.87(12)

loop_
_geom_bond_atom_site_label_1
_geom_bond_atom_site_label_2
_geom_bond_distance
Br1 C1 1.8830(13)
O1 C7 1.1983(17)
O2 C6 1.3598(15)
O2 C8 1.4366(15)
O3 C3 1.3586(15)
O3 C14 1.4385(16)
C1 C2 1.3835(18)
C1 C6 1.4047(18)
C2 C3 1.3945(18)
C3 C4 1.4011(18)
C4 C5 1.4039(18)
C4 C7 1.4954(18)
C5 C6 1.3852(18)
C8 C9 1.5163(18)
C9 C10 1.5271(18)
C10 C11 1.5250(18)
C11 C12 1.5228(19)
C12 C13 1.525(2)
C14 C15 1.5125(18)
C15 C16 1.5275(19)
C16 C17 1.5249(18)
C17 C18 1.5237(19)
C18 C19 1.524(2)

loop_
_cod_related_entry_id
_cod_related_entry_code
_cod_related_entry_database
1 555292 ChemSpider
